data_9011887
loop_
_publ_author_name
'Mokeeva, V. I.'

_publ_section_title
;
 The crystal structure of sklodowskite
;
_journal_name_full 'Soviet Physics Doklady'
_journal_page_first 27
_journal_page_last 29
_journal_volume 4
_journal_year 1959
_chemical_formula_sum 'H8 Mg O16 Si2 U2'
_chemical_name_mineral Sklodowskite
_space_group_IT_number 12
_symmetry_space_group_name_Hall '-I 2y'
_symmetry_space_group_name_H-M 'I 1 2/m 1'
_cell_angle_alpha 90
_cell_angle_beta 96
_cell_angle_gamma 90
_cell_formula_units_Z 2
_cell_length_a 16.74
_cell_length_b 7.01
_cell_length_c 6.59
_cell_volume 769.083
_database_code_amcsd 0015594
_exptl_crystal_density_diffrn 3.516
_cod_original_formula_sum 'Mg U2 Si2 O16 H8'
_cod_database_code 9011887

loop_
_space_group_symop_operation_xyz
x,y,z
1/2+x,1/2+y,1/2+z
x,-y,z
1/2+x,1/2-y,1/2+z
-x,y,-z
1/2-x,1/2+y,1/2-z
-x,-y,-z
1/2-x,1/2-y,1/2-z

loop_
_atom_site_label
_atom_site_fract_x
_atom_site_fract_y
_atom_site_fract_z
_atom_site_type_symbol
_atom_site_attached_hydrogens
Mg 0.00000 0.00000 0.50000 Mg 0
U 0.25900 0.00000 0.11500 U 0
Si 0.21900 0.00000 0.58800 Si 0
OSi1 0.27300 0.00000 0.80000 O 0
OSi2 0.12500 0.00000 0.62500 O 0
OSi3 0.24000 0.18700 0.44200 O 0
OU1 0.14300 0.00000 0.03800 O 0
OU2 0.37300 0.00000 0.18900 O 0
Wat 0.02700 0.20800 0.30400 O 2

loop_
_cod_changelog_entry_id
_cod_changelog_entry_author
_cod_changelog_entry_date
_cod_changelog_entry_text
1
;cod-tools version 3.8.0
Id: cif_guess_AMCSD_atom_types 9574 2023-05-10 09:00:05Z saulius
;
2023-05-10T18:53:35+03:00
;Derived atom types and hydrogen counts
from atom names that follow the AMCSD naming convention
(Wat == water, O-H == hydroxyl).
;

loop_
_cod_related_entry_id
_cod_related_entry_database
_cod_related_entry_code
1 AMCSD 0015594
